data_4032825
loop_
_publ_author_name
'Buckler, Joshua N.'
'Taher, Ehab S.'
'Fraser, Nicolas J.'
'Willis, Anthony C.'
'Carr, Paul D.'
'Jackson, Colin J.'
'Banwell, Martin G.'

_publ_section_title
;
 The Synthesis of Certain Derivatives and Analogues of (-)- and
 (+)-Galanthamine and an Assessment of their Capacities to Inhibit
 Acetylcholine Esterase.
;
_journal_issue 15
_journal_name_full 'The Journal of organic chemistry'
_journal_page_first 7869
_journal_page_last 7886
_journal_paper_doi 10.1021/acs.joc.7b01062
_journal_volume 82
_journal_year 2017
_chemical_absolute_configuration ad
_chemical_formula_moiety 'C18 H23 O7.50'
_chemical_formula_sum 'C18 H23 O7.5'
_chemical_formula_weight 359.38
_space_group_IT_number 4
_symmetry_cell_setting monoclinic
_symmetry_space_group_name_Hall 'P 2yb'
_symmetry_space_group_name_H-M 'P 1 21 1'
_atom_sites_solution_hydrogens difmap
_atom_sites_solution_primary direct
_audit_creation_date 2016-10-07
_audit_creation_method CRYSTALS_ver_14.43
_audit_update_record
;
2016-10-07 # Formatted by publCIF

;
_cell_angle_alpha 90
_cell_angle_beta 94.8743(8)
_cell_angle_gamma 90
_cell_formula_units_Z 4
_cell_length_a 7.31530(10)
_cell_length_b 31.4358(3)
_cell_length_c 7.82450(10)
_cell_measurement_reflns_used 24081
_cell_measurement_temperature 150
_cell_measurement_theta_max 72
_cell_measurement_theta_min 6
_cell_volume 1792.83(4)
_computing_cell_refinement
; 
 CrysAlisPro, Agilent Technologies, (2013), Yarnton, England 
;
_computing_data_collection 'SuperNova, (Agilent Technologies)'
_computing_data_reduction
; 
 CrysAlisPro, Agilent Technologies, (2013), Yarnton, England 
;
_computing_molecular_graphics 'PLATON (Spek, 2009)'
_computing_publication_material 'CRYSTALS (Betteridge et al., 2003)'
_computing_structure_refinement 'CRYSTALS (Betteridge et al., 2003)'
_computing_structure_solution 'SIR92 (Altomare et al., 1994)'
_diffrn_ambient_temperature 150
_diffrn_measured_fraction_theta_full 0.997
_diffrn_measured_fraction_theta_max 0.997
_diffrn_measurement_device Area
_diffrn_measurement_device_type 'Oxford Diffraction SuperNova'
_diffrn_measurement_method \w
_diffrn_radiation_monochromator 'multilayer optics'
_diffrn_radiation_source 'microsource sealed tube'
_diffrn_radiation_type 'Cu K\a'
_diffrn_radiation_wavelength 1.54184
_diffrn_reflns_av_R_equivalents 0.037
_diffrn_reflns_limit_h_max 9
_diffrn_reflns_limit_h_min -9
_diffrn_reflns_limit_k_max 38
_diffrn_reflns_limit_k_min -38
_diffrn_reflns_limit_l_max 7
_diffrn_reflns_limit_l_min -9
_diffrn_reflns_number 33753
_diffrn_reflns_theta_full 72.495
_diffrn_reflns_theta_max 72.495
_diffrn_reflns_theta_min 2.811
_diffrn_standards_number 0
_exptl_absorpt_coefficient_mu 0.873
_exptl_absorpt_correction_T_max 0.90
_exptl_absorpt_correction_T_min 0.65
_exptl_absorpt_correction_type multi-scan
_exptl_absorpt_process_details
; 
 CrysAlisPro, Agilent Technologies, (2013), Yarnton, England 
;
_exptl_crystal_colour yellow
_exptl_crystal_density_diffrn 1.331
_exptl_crystal_density_method 'not measured'
_exptl_crystal_description prism
_exptl_crystal_F_000 764
_exptl_crystal_size_max 0.411
_exptl_crystal_size_mid 0.185
_exptl_crystal_size_min 0.119
_refine_diff_density_max 0.47
_refine_diff_density_min -0.25
_refine_ls_abs_structure_details 'Flack (1983), 3409 Friedel-pairs'
_refine_ls_abs_structure_Flack 0.04(9)
_refine_ls_extinction_method None
_refine_ls_goodness_of_fit_ref 1.0000
_refine_ls_hydrogen_treatment constr
_refine_ls_matrix_type full
_refine_ls_number_parameters 461
_refine_ls_number_reflns 6989
_refine_ls_number_restraints 1
_refine_ls_R_factor_all 0.0309
_refine_ls_R_factor_gt 0.0306
_refine_ls_shift/su_max 0.0005912
_refine_ls_shift/su_mean 0.0000332
_refine_ls_structure_factor_coef Fsqd
_refine_ls_weighting_details
;
 Method= Modified Sheldrick 
 w=1/[\s^2^(F^2^) + ( 0.05P)^2^ + 0.68P] 
 ,where P=(max(Fo^2^,0) + 2Fc^2^)/3 
;
_refine_ls_weighting_scheme calc
_refine_ls_wR_factor_all 0.0788
_refine_ls_wR_factor_gt 0.0786
_refine_ls_wR_factor_ref 0.0788
_reflns_limit_h_max 9
_reflns_limit_h_min -9
_reflns_limit_k_max 38
_reflns_limit_k_min -38
_reflns_limit_l_max 9
_reflns_limit_l_min 0
_reflns_number_gt 6919
_reflns_number_total 7018
_reflns_threshold_expression I>2.0\s(I)
_oxford_diffrn_Wilson_B_factor 2.03
_oxford_diffrn_Wilson_scale 0.02
_oxford_refine_ls_r_factor_ref 0.0309
_oxford_refine_ls_scale 6.18(8)
_oxford_reflns_number_all 6989
_oxford_reflns_threshold_expression_ref I>-3.0\s(I)
_oxford_structure_analysis_title 'C:\Users\PaulCarr\Desktop\ban15_ At 14:19 on'
_cod_data_source_file jo7b01062_si_005.cif
_cod_data_source_block ban15_pc03sn
_cod_original_sg_symbol_H-M 'P 1 21 1 '
_cod_original_formula_sum 'C18 H23 O7.50'
_cod_database_code 4032825
_publcif_datablock.id {21ba5762-5392-45f0-a25d-be995292959c}

loop_
_symmetry_equiv_pos_as_xyz
x,y,z
-x,y+1/2,-z

loop_
_atom_site_label
_atom_site_type_symbol
_atom_site_fract_x
_atom_site_fract_y
_atom_site_fract_z
_atom_site_U_iso_or_equiv
_atom_site_occupancy
_atom_site_adp_type
_atom_site_refinement_flags_posn
O1 O 0.72523(19) 0.07007(5) 0.31623(16) 0.0342 1.0000 Uani .
O2 O 1.03986(17) 0.11963(4) 0.43338(15) 0.0294 1.0000 Uani .
O3 O 1.00734(15) 0.19003(4) 0.36308(13) 0.0206 1.0000 Uani .
O4 O 0.45778(18) 0.11849(5) 0.10957(17) 0.0357 1.0000 Uani .
O5 O 0.59383(15) 0.24399(4) -0.11536(15) 0.0266 1.0000 Uani .
O6 O 0.67255(16) 0.32289(4) -0.19398(15) 0.0276 1.0000 Uani .
O7 O 1.34964(16) 0.34183(5) 0.07863(16) 0.0295 1.0000 Uani .
O51 O 1.04203(16) 0.56129(4) 0.29137(15) 0.0255 1.0000 Uani .
O52 O 0.82464(15) 0.45297(4) 0.54467(13) 0.0221 1.0000 Uani .
O53 O 0.74952(16) 0.52144(4) 0.46996(15) 0.0251 1.0000 Uani .
O54 O 1.30480(15) 0.50405(4) 0.18352(14) 0.0229 1.0000 Uani .
O55 O 0.66586(15) 0.37346(4) 0.22076(15) 0.0241 1.0000 Uani .
O56 O 0.64934(15) 0.29370(4) 0.33834(15) 0.0246 1.0000 Uani .
O57 O 1.30429(15) 0.27402(5) 0.67129(15) 0.0280 1.0000 Uani .
O99 O 0.44593(17) 0.57604(5) 0.39504(17) 0.0313 1.0000 Uani .
C1 C 0.7487(2) 0.11295(6) 0.2656(2) 0.0258 1.0000 Uani .
C2 C 0.6512(2) 0.12177(6) 0.0920(2) 0.0290 1.0000 Uani .
C3 C 0.6984(2) 0.16520(6) 0.0265(2) 0.0273 1.0000 Uani .
C4 C 0.8491(2) 0.18735(5) 0.08015(18) 0.0203 1.0000 Uani .
C5 C 0.9933(2) 0.16704(5) 0.20474(19) 0.0197 1.0000 Uani .
C6 C 0.9511(2) 0.12181(5) 0.26362(19) 0.0223 1.0000 Uani .
C7 C 1.0910(2) 0.16202(6) 0.49076(19) 0.0233 1.0000 Uani .
C8 C 1.0082(3) 0.17142(7) 0.6575(2) 0.0349 1.0000 Uani .
C9 C 1.2973(2) 0.16592(6) 0.5033(2) 0.0300 1.0000 Uani .
C10 C 0.3545(3) 0.10862(9) -0.0393(3) 0.0491 1.0000 Uani .
C11 C 0.8912(2) 0.23164(5) 0.02671(18) 0.0178 1.0000 Uani .
C12 C 0.7636(2) 0.25847(5) -0.06530(18) 0.0178 1.0000 Uani .
C13 C 0.8107(2) 0.30098(5) -0.10448(18) 0.0191 1.0000 Uani .
C14 C 0.9813(2) 0.31731(5) -0.05382(18) 0.0196 1.0000 Uani .
C15 C 1.1094(2) 0.29058(5) 0.03520(18) 0.0200 1.0000 Uani .
C16 C 1.0644(2) 0.24907(5) 0.07351(19) 0.0207 1.0000 Uani .
C17 C 1.2921(2) 0.30554(6) 0.0951(2) 0.0259 1.0000 Uani .
C18 C 0.7081(3) 0.36680(6) -0.2266(3) 0.0340 1.0000 Uani .
C51 C 1.0326(2) 0.51712(5) 0.32647(18) 0.0174 1.0000 Uani .
C52 C 1.1161(2) 0.49273(5) 0.18460(18) 0.0180 1.0000 Uani .
C53 C 1.0979(2) 0.44539(5) 0.21380(18) 0.0190 1.0000 Uani .
C54 C 0.96565(19) 0.42810(5) 0.29835(18) 0.0171 1.0000 Uani .
C55 C 0.81563(19) 0.45513(5) 0.36063(18) 0.0168 1.0000 Uani .
C56 C 0.8344(2) 0.50265(5) 0.32975(18) 0.0179 1.0000 Uani .
C57 C 0.7264(2) 0.48893(6) 0.5979(2) 0.0232 1.0000 Uani .
C58 C 0.8154(3) 0.50412(8) 0.7682(2) 0.0419 1.0000 Uani .
C59 C 0.5240(2) 0.47871(6) 0.6026(2) 0.0270 1.0000 Uani .
C60 C 1.3758(2) 0.49523(7) 0.0235(2) 0.0311 1.0000 Uani .
C61 C 0.9664(2) 0.38259(5) 0.34848(18) 0.0173 1.0000 Uani .
C62 C 1.1200(2) 0.36529(5) 0.4410(2) 0.0212 1.0000 Uani .
C63 C 1.1203(2) 0.32360(5) 0.50041(19) 0.0201 1.0000 Uani .
C64 C 0.9640(2) 0.29795(5) 0.46909(19) 0.0195 1.0000 Uani .
C65 C 0.8113(2) 0.31461(5) 0.37732(19) 0.0177 1.0000 Uani .
C66 C 0.8121(2) 0.35683(5) 0.31413(18) 0.0176 1.0000 Uani .
C67 C 1.2849(2) 0.30848(6) 0.6013(2) 0.0262 1.0000 Uani .
C68 C 0.6370(2) 0.25151(5) 0.4057(2) 0.0259 1.0000 Uani .
H11 H 0.6943 0.1337 0.3472 0.0322 1.0000 Uiso R
H12 H 0.6596 0.0711 0.4201 0.0413 1.0000 Uiso R
H21 H 0.6927 0.1016 0.0058 0.0344 1.0000 Uiso R
H31 H 0.6174 0.1779 -0.0636 0.0347 1.0000 Uiso R
H51 H 1.1199 0.1675 0.1587 0.0243 1.0000 Uiso R
H61 H 1.0089 0.1005 0.1863 0.0279 1.0000 Uiso R
H81 H 0.8701 0.1711 0.6405 0.0568 1.0000 Uiso R
H82 H 1.0531 0.1515 0.7440 0.0564 1.0000 Uiso R
H83 H 1.0445 0.2007 0.6964 0.0554 1.0000 Uiso R
H91 H 1.3339 0.1946 0.5469 0.0468 1.0000 Uiso R
H92 H 1.3504 0.1456 0.5858 0.0453 1.0000 Uiso R
H93 H 1.3421 0.1637 0.3882 0.0462 1.0000 Uiso R
H101 H 0.3648 0.1314 -0.1281 0.0751 1.0000 Uiso R
H102 H 0.4043 0.0821 -0.0876 0.0762 1.0000 Uiso R
H103 H 0.2218 0.1047 -0.0218 0.0735 1.0000 Uiso R
H141 H 1.0144 0.3469 -0.0810 0.0234 1.0000 Uiso R
H161 H 0.7354 0.3817 -0.1154 0.0541 1.0000 Uiso R
H162 H 0.8167 0.3706 -0.2964 0.0547 1.0000 Uiso R
H163 H 0.6006 0.3795 -0.2855 0.0540 1.0000 Uiso R
H171 H 1.3764 0.2854 0.1556 0.0347 1.0000 Uiso R
H271 H 1.1561 0.2317 0.1386 0.0242 1.0000 Uiso R
H511 H 1.0285 0.5721 0.4015 0.0500 1.0000 Uiso R
H512 H 1.0985 0.5113 0.4376 0.0204 1.0000 Uiso R
H521 H 1.0446 0.5014 0.0728 0.0218 1.0000 Uiso R
H531 H 1.1920 0.4267 0.1690 0.0226 1.0000 Uiso R
H551 H 0.5641 0.3548 0.1954 0.0500 1.0000 Uiso R
H552 H 0.6933 0.4447 0.3120 0.0201 1.0000 Uiso R
H561 H 0.7638 0.5115 0.2176 0.0237 1.0000 Uiso R
H581 H 0.9442 0.5138 0.7600 0.0635 1.0000 Uiso R
H582 H 0.8106 0.4820 0.8563 0.0623 1.0000 Uiso R
H583 H 0.7430 0.5281 0.8039 0.0627 1.0000 Uiso R
H591 H 0.4559 0.5038 0.6354 0.0440 1.0000 Uiso R
H592 H 0.5091 0.4566 0.6881 0.0446 1.0000 Uiso R
H593 H 0.4708 0.4686 0.4932 0.0431 1.0000 Uiso R
H601 H 1.3019 0.5100 -0.0685 0.0491 1.0000 Uiso R
H602 H 1.3676 0.4654 -0.0036 0.0482 1.0000 Uiso R
H603 H 1.5052 0.5046 0.0267 0.0488 1.0000 Uiso R
H621 H 1.2343 0.3833 0.4653 0.0282 1.0000 Uiso R
H641 H 0.9652 0.2693 0.5108 0.0232 1.0000 Uiso R
H671 H 1.3934 0.3283 0.6090 0.0336 1.0000 Uiso R
H681 H 0.6483 0.2532 0.5363 0.0409 1.0000 Uiso R
H682 H 0.7304 0.2321 0.3609 0.0413 1.0000 Uiso R
H683 H 0.5126 0.2410 0.3687 0.0418 1.0000 Uiso R
H991 H 0.5529 0.5576 0.4125 0.0500 1.0000 Uiso R
H992 H 0.3675 0.5577 0.3196 0.0500 1.0000 Uiso R
H52 H 0.5342 0.2622 -0.1844 0.0500 1.0000 Uiso R

loop_
_atom_site_aniso_label
_atom_site_aniso_U_11
_atom_site_aniso_U_22
_atom_site_aniso_U_33
_atom_site_aniso_U_23
_atom_site_aniso_U_13
_atom_site_aniso_U_12
O1 0.0504(8) 0.0168(6) 0.0367(7) 0.0062(5) 0.0116(6) -0.0058(5)
O2 0.0431(7) 0.0153(5) 0.0289(6) 0.0079(4) -0.0024(5) -0.0001(5)
O3 0.0298(5) 0.0136(5) 0.0179(5) 0.0028(4) -0.0006(4) 0.0058(4)
O4 0.0360(7) 0.0391(7) 0.0335(6) -0.0061(5) 0.0115(5) -0.0104(6)
O5 0.0217(5) 0.0225(5) 0.0342(6) 0.0078(5) -0.0065(4) -0.0042(4)
O6 0.0259(6) 0.0196(5) 0.0356(6) 0.0088(5) -0.0074(5) -0.0013(4)
O7 0.0252(6) 0.0236(6) 0.0388(6) 0.0021(5) -0.0015(5) -0.0078(5)
O51 0.0334(6) 0.0138(5) 0.0300(6) -0.0010(4) 0.0067(5) -0.0040(4)
O52 0.0263(5) 0.0211(5) 0.0193(5) 0.0021(4) 0.0051(4) 0.0063(4)
O53 0.0295(6) 0.0160(5) 0.0318(6) -0.0029(4) 0.0142(5) 0.0012(4)
O54 0.0214(5) 0.0272(5) 0.0208(5) -0.0024(4) 0.0056(4) -0.0064(4)
O55 0.0212(5) 0.0159(5) 0.0335(6) 0.0029(4) -0.0083(4) -0.0021(4)
O56 0.0200(5) 0.0153(5) 0.0375(6) 0.0044(4) -0.0038(4) -0.0027(4)
O57 0.0249(6) 0.0249(6) 0.0335(6) 0.0049(5) -0.0024(4) 0.0043(5)
O99 0.0294(6) 0.0250(6) 0.0397(7) -0.0037(5) 0.0039(5) -0.0039(5)
C1 0.0349(8) 0.0142(7) 0.0291(8) 0.0042(6) 0.0078(7) -0.0029(6)
C2 0.0350(9) 0.0233(8) 0.0293(8) -0.0004(6) 0.0058(7) -0.0077(7)
C3 0.0341(9) 0.0226(8) 0.0246(7) 0.0050(6) -0.0020(6) -0.0058(7)
C4 0.0265(7) 0.0174(7) 0.0169(6) 0.0020(5) 0.0023(5) -0.0013(6)
C5 0.0255(7) 0.0139(7) 0.0201(7) 0.0016(5) 0.0050(6) 0.0009(6)
C6 0.0310(8) 0.0139(7) 0.0225(7) 0.0029(5) 0.0059(6) 0.0021(6)
C7 0.0342(8) 0.0140(6) 0.0216(7) 0.0051(6) 0.0018(6) 0.0041(6)
C8 0.0478(11) 0.0348(10) 0.0226(8) 0.0070(7) 0.0058(7) 0.0124(8)
C9 0.0311(9) 0.0269(8) 0.0313(8) 0.0071(7) -0.0017(7) 0.0059(7)
C10 0.0374(10) 0.0738(16) 0.0357(10) -0.0024(10) 0.0004(8) 0.0028(10)
C11 0.0230(7) 0.0171(7) 0.0134(6) 0.0026(5) 0.0019(5) -0.0012(5)
C12 0.0185(7) 0.0192(7) 0.0157(6) 0.0005(5) 0.0012(5) -0.0032(5)
C13 0.0227(7) 0.0172(7) 0.0170(6) 0.0031(5) 0.0004(5) 0.0012(5)
C14 0.0249(7) 0.0159(7) 0.0179(6) 0.0033(5) 0.0021(5) -0.0036(5)
C15 0.0221(7) 0.0199(7) 0.0179(7) 0.0019(5) 0.0010(5) -0.0028(6)
C16 0.0236(7) 0.0194(7) 0.0186(7) 0.0036(5) -0.0010(5) -0.0004(6)
C17 0.0236(7) 0.0249(8) 0.0284(8) 0.0028(6) -0.0017(6) -0.0039(6)
C18 0.0391(10) 0.0171(8) 0.0432(10) 0.0083(7) -0.0120(8) -0.0003(7)
C51 0.0212(7) 0.0133(6) 0.0179(6) 0.0003(5) 0.0024(5) -0.0024(5)
C52 0.0192(7) 0.0187(7) 0.0165(6) 0.0002(5) 0.0038(5) -0.0032(5)
C53 0.0216(7) 0.0166(7) 0.0189(7) -0.0027(5) 0.0029(5) -0.0007(5)
C54 0.0180(6) 0.0145(6) 0.0184(6) -0.0026(5) -0.0012(5) -0.0001(5)
C55 0.0178(6) 0.0138(7) 0.0190(6) -0.0009(5) 0.0023(5) -0.0008(5)
C56 0.0191(7) 0.0151(7) 0.0198(7) -0.0019(5) 0.0033(5) 0.0012(5)
C57 0.0273(8) 0.0206(7) 0.0226(7) -0.0022(6) 0.0069(6) 0.0021(6)
C58 0.0493(12) 0.0498(12) 0.0267(9) -0.0125(8) 0.0038(8) -0.0073(9)
C59 0.0262(8) 0.0215(8) 0.0351(9) 0.0014(6) 0.0136(6) 0.0029(6)
C60 0.0302(8) 0.0398(10) 0.0252(8) -0.0031(7) 0.0126(6) -0.0037(7)
C61 0.0165(7) 0.0147(6) 0.0208(7) -0.0019(5) 0.0029(5) 0.0005(5)
C62 0.0182(7) 0.0182(7) 0.0271(8) -0.0002(6) 0.0010(5) -0.0004(6)
C63 0.0184(7) 0.0190(7) 0.0230(7) 0.0000(6) 0.0019(5) 0.0027(5)
C64 0.0206(7) 0.0157(7) 0.0222(7) 0.0019(5) 0.0025(5) 0.0021(5)
C65 0.0182(7) 0.0142(7) 0.0207(7) -0.0012(5) 0.0027(5) -0.0020(5)
C66 0.0192(7) 0.0146(7) 0.0188(7) -0.0009(5) 0.0004(5) 0.0019(5)
C67 0.0221(7) 0.0210(7) 0.0347(9) 0.0015(6) -0.0026(6) 0.0026(6)
C68 0.0237(8) 0.0154(7) 0.0385(9) 0.0047(6) 0.0028(6) -0.0027(6)

loop_
_atom_type_symbol
_atom_type_scat_dispersion_real
_atom_type_scat_dispersion_imag
_atom_type_scat_Cromer_Mann_a1
_atom_type_scat_Cromer_Mann_b1
_atom_type_scat_Cromer_Mann_a2
_atom_type_scat_Cromer_Mann_b2
_atom_type_scat_Cromer_Mann_a3
_atom_type_scat_Cromer_Mann_b3
_atom_type_scat_Cromer_Mann_a4
_atom_type_scat_Cromer_Mann_b4
_atom_type_scat_Cromer_Mann_c
_atom_type_scat_source
C 0.0181 0.0091 2.3100 20.8439 1.0200 10.2075 1.5886 0.5687 0.8650 51.6512 0.2156 'International Tables Vol C 4.2.6.8 and 6.1.1.4'
H 0.0000 0.0000 0.4930 10.5109 0.3229 26.1257 0.1402 3.1424 0.0408 57.7998 0.0030 'International Tables Vol C 4.2.6.8 and 6.1.1.4'
O 0.0492 0.0322 3.0485 13.2771 2.2868 5.7011 1.5463 0.3239 0.8670 32.9089 0.2508 'International Tables Vol C 4.2.6.8 and 6.1.1.4'

loop_
_geom_angle_atom_site_label_1
_geom_angle_atom_site_label_2
_geom_angle_atom_site_label_3
_geom_angle
_geom_angle_publ_flag
C1 O1 H12 106.3 no
C6 O2 C7 109.23(11) yes
C5 O3 C7 106.79(11) yes
C2 O4 C10 114.31(14) yes
C12 O5 H52 110.8 no
C13 O6 C18 116.11(12) yes
C51 O51 H511 99.5 no
C55 O52 C57 105.96(11) yes
C56 O53 C57 108.76(11) yes
C52 O54 C60 112.48(12) yes
C66 O55 H551 116.2 no
C65 O56 C68 116.35(11) yes
H991 O99 H992 99.0 no
O1 C1 C2 111.58(14) yes
O1 C1 C6 108.67(14) yes
C2 C1 C6 110.31(13) yes
O1 C1 H11 111.8 no
C2 C1 H11 105.5 no
C6 C1 H11 108.9 no
C1 C2 O4 107.18(14) yes
C1 C2 C3 111.65(13) yes
O4 C2 C3 110.68(15) yes
C1 C2 H21 110.3 no
O4 C2 H21 112.3 no
C3 C2 H21 104.7 no
C2 C3 C4 124.70(15) yes
C2 C3 H31 118.5 no
C4 C3 H31 116.7 no
C3 C4 C5 119.45(13) yes
C3 C4 C11 125.45(14) yes
C5 C4 C11 115.10(13) yes
C4 C5 O3 109.82(11) yes
C4 C5 C6 115.90(13) yes
O3 C5 C6 102.10(11) yes
C4 C5 H51 111.7 no
O3 C5 H51 107.3 no
C6 C5 H51 109.3 no
C5 C6 C1 113.39(13) yes
C5 C6 O2 103.68(12) yes
C1 C6 O2 110.52(13) yes
C5 C6 H61 109.1 no
C1 C6 H61 110.0 no
O2 C6 H61 110.0 no
O2 C7 O3 105.48(12) yes
O2 C7 C8 109.63(14) yes
O3 C7 C8 107.66(13) yes
O2 C7 C9 109.03(13) yes
O3 C7 C9 111.20(13) yes
C8 C7 C9 113.53(14) yes
C7 C8 H81 110.7 no
C7 C8 H82 110.1 no
H81 C8 H82 111.4 no
C7 C8 H83 109.1 no
H81 C8 H83 106.7 no
H82 C8 H83 108.7 no
C7 C9 H91 109.6 no
C7 C9 H92 109.4 no
H91 C9 H92 106.9 no
C7 C9 H93 110.1 no
H91 C9 H93 106.2 no
H92 C9 H93 114.6 no
O4 C10 H101 111.0 no
O4 C10 H102 108.6 no
H101 C10 H102 106.4 no
O4 C10 H103 112.5 no
H101 C10 H103 108.2 no
H102 C10 H103 109.9 no
C4 C11 C12 123.90(13) yes
C4 C11 C16 119.67(13) yes
C12 C11 C16 116.39(13) yes
C11 C12 O5 119.96(13) yes
C11 C12 C13 120.73(13) yes
O5 C12 C13 119.30(13) yes
C12 C13 O6 113.74(13) yes
C12 C13 C14 121.31(13) yes
O6 C13 C14 124.95(13) yes
C13 C14 C15 118.16(13) yes
C13 C14 H141 121.4 no
C15 C14 H141 120.4 no
C14 C15 C16 120.78(14) yes
C14 C15 C17 121.59(14) yes
C16 C15 C17 117.61(14) yes
C11 C16 C15 122.60(14) yes
C11 C16 H271 119.0 no
C15 C16 H271 118.4 no
C15 C17 O7 125.48(15) yes
C15 C17 H171 118.1 no
O7 C17 H171 116.4 no
O6 C18 H161 108.9 no
O6 C18 H162 112.0 no
H161 C18 H162 108.0 no
O6 C18 H163 109.4 no
H161 C18 H163 108.6 no
H162 C18 H163 109.9 no
O51 C51 C52 108.88(11) yes
O51 C51 C56 110.97(12) yes
C52 C51 C56 107.70(11) yes
O51 C51 H512 109.2 no
C52 C51 H512 110.9 no
C56 C51 H512 109.2 no
C51 C52 O54 109.13(11) yes
C51 C52 C53 109.88(11) yes
O54 C52 C53 110.14(12) yes
C51 C52 H521 106.5 no
O54 C52 H521 110.8 no
C53 C52 H521 110.3 no
C52 C53 C54 123.57(13) yes
C52 C53 H531 117.2 no
C54 C53 H531 119.2 no
C53 C54 C55 120.75(13) yes
C53 C54 C61 122.55(13) yes
C55 C54 C61 116.51(12) yes
C54 C55 O52 109.02(11) yes
C54 C55 C56 115.20(12) yes
O52 C55 C56 102.03(11) yes
C54 C55 H552 110.3 no
O52 C55 H552 109.2 no
C56 C55 H552 110.6 no
C51 C56 C55 113.28(12) yes
C51 C56 O53 111.42(12) yes
C55 C56 O53 103.43(11) yes
C51 C56 H561 108.5 no
C55 C56 H561 111.1 no
O53 C56 H561 109.0 no
O53 C57 O52 105.46(11) yes
O53 C57 C58 108.63(14) yes
O52 C57 C58 108.62(14) yes
O53 C57 C59 109.68(13) yes
O52 C57 C59 110.93(13) yes
C58 C57 C59 113.20(14) yes
C57 C58 H581 112.3 no
C57 C58 H582 110.9 no
H581 C58 H582 110.6 no
C57 C58 H583 107.0 no
H581 C58 H583 108.7 no
H582 C58 H583 107.0 no
C57 C59 H591 110.8 no
C57 C59 H592 109.4 no
H591 C59 H592 107.6 no
C57 C59 H593 111.7 no
H591 C59 H593 108.9 no
H592 C59 H593 108.2 no
O54 C60 H601 109.6 no
O54 C60 H602 111.3 no
H601 C60 H602 106.2 no
O54 C60 H603 109.8 no
H601 C60 H603 110.1 no
H602 C60 H603 109.8 no
C54 C61 C62 119.87(13) yes
C54 C61 C66 121.58(13) yes
C62 C61 C66 118.45(13) yes
C61 C62 C63 121.28(14) yes
C61 C62 H621 119.7 no
C63 C62 H621 119.1 no
C62 C63 C64 120.34(13) yes
C62 C63 C67 117.69(14) yes
C64 C63 C67 121.92(14) yes
C63 C64 C65 118.99(13) yes
C63 C64 H641 119.8 no
C65 C64 H641 121.2 no
C64 C65 O56 125.60(13) yes
C64 C65 C66 120.70(13) yes
O56 C65 C66 113.70(12) yes
C65 C66 C61 120.21(13) yes
C65 C66 O55 121.74(13) yes
C61 C66 O55 118.05(13) yes
C63 C67 O57 126.27(15) yes
C63 C67 H671 116.1 no
O57 C67 H671 117.6 no
O56 C68 H681 108.6 no
O56 C68 H682 111.7 no
H681 C68 H682 112.5 no
O56 C68 H683 106.7 no
H681 C68 H683 107.7 no
H682 C68 H683 109.4 no

loop_
_geom_bond_atom_site_label_1
_geom_bond_atom_site_label_2
_geom_bond_distance
_geom_bond_publ_flag
O1 C1 1.4195(18) yes
O1 H12 0.979 no
O2 C6 1.4296(19) yes
O2 C7 1.4453(19) yes
O3 C5 1.4305(18) yes
O3 C7 1.4297(17) yes
O4 C2 1.437(2) yes
O4 C10 1.369(2) yes
O5 C12 1.3491(18) yes
O5 H52 0.878 no
O6 C13 1.3661(18) yes
O6 C18 1.431(2) yes
O7 C17 1.226(2) yes
O51 C51 1.4180(17) yes
O51 H511 0.939 no
O52 C55 1.4375(17) yes
O52 C57 1.4208(18) yes
O53 C56 1.4332(17) yes
O53 C57 1.4505(19) yes
O54 C52 1.4260(18) yes
O54 C60 1.4226(19) yes
O55 C66 1.3485(17) yes
O55 H551 0.956 no
O56 C65 1.3666(18) yes
O56 C68 1.4328(18) yes
O57 C67 1.217(2) yes
O99 H991 0.975 no
O99 H992 0.977 no
C1 C2 1.505(2) yes
C1 C6 1.508(2) yes
C1 H11 1.017 no
C2 C3 1.509(2) yes
C2 H21 0.991 no
C3 C4 1.341(2) yes
C3 H31 0.968 no
C4 C5 1.515(2) yes
C4 C11 1.4932(19) yes
C5 C6 1.5341(19) yes
C5 H51 1.022 no
C6 H61 1.019 no
C7 C8 1.513(2) yes
C7 C9 1.509(2) yes
C8 H81 1.008 no
C8 H82 0.959 no
C8 H83 0.997 no
C9 H91 0.992 no
C9 H92 0.967 no
C9 H93 0.987 no
C10 H101 1.005 no
C10 H102 0.997 no
C10 H103 1.000 no
C11 C12 1.409(2) yes
C11 C16 1.401(2) yes
C12 C13 1.420(2) yes
C13 C14 1.376(2) yes
C14 C15 1.399(2) yes
C14 H141 0.988 no
C15 C16 1.385(2) yes
C15 C17 1.456(2) yes
C16 H271 0.975 no
C17 H171 0.977 no
C18 H161 0.994 no
C18 H162 1.009 no
C18 H163 0.964 no
C51 C52 1.5195(19) yes
C51 C56 1.5220(19) yes
C51 H512 0.975 no
C52 C53 1.513(2) yes
C52 H521 1.018 no
C53 C54 1.333(2) yes
C53 H531 0.991 no
C54 C55 1.5017(19) yes
C54 C61 1.4833(19) yes
C55 C56 1.5213(19) yes
C55 H552 0.997 no
C56 H561 1.019 no
C57 C58 1.510(2) yes
C57 C59 1.518(2) yes
C58 H581 0.997 no
C58 H582 0.982 no
C58 H583 0.975 no
C59 H591 0.978 no
C59 H592 0.976 no
C59 H593 0.964 no
C60 H601 0.979 no
C60 H602 0.962 no
C60 H603 0.990 no
C61 C62 1.394(2) yes
C61 C66 1.397(2) yes
C62 C63 1.391(2) yes
C62 H621 1.015 no
C63 C64 1.403(2) yes
C63 C67 1.462(2) yes
C64 C65 1.379(2) yes
C64 H641 0.958 no
C65 C66 1.4163(19) yes
C67 H671 1.007 no
C68 H681 1.020 no
C68 H682 1.001 no
C68 H683 0.988 no

loop_
_publcif_info_datablock.id
_publcif_info_datablock.publ_exptl
_publcif_info_datablock.publ_geom
_publcif_info_datablock.structure
{21ba5762-5392-45f0-a25d-be995292959c} y y y

loop_
_publcif_info_tables.block_id
_publcif_info_tables.reference_item
{21ba5762-5392-45f0-a25d-be995292959c} '_geom_bond_atom_site_label_1'
